data_4319313
loop_
_publ_author_name
'Robert Lam'
'Robert McDonald'
'Arthur Mar'

_publ_contact_author_address
; Department of Chemistry
  University of Alberta
  Edmonton, AB
  Canada  T6G 2G2
;
_publ_contact_author_email arthur.mar@ualberta.ca
_publ_contact_author_fax '(780) 492-8231'
_publ_contact_author_name 'Arthur Mar'
_publ_contact_author_phone '(780) 492-5592'
_publ_section_title
;
 Rare-Earth Germanium Antimonides RE6Ge5-xSb11+x (RE = La-Nd, Sm, Gd-Dy).
 I. Syntheses and Structures
;
_journal_name_full 'Inorganic Chemistry'
_journal_page_first 952
_journal_page_last 959
_journal_paper_doi 10.1021/ic0009472
_journal_volume 40
_journal_year 2001
_chemical_formula_moiety 'Ge2.8 La6 Sb13.2'
_chemical_formula_sum 'Ge2.8 La6 Sb13.2'
_chemical_formula_weight 2643.81
_chemical_name_common 'lanthanum germanium antimonide'
_chemical_name_systematic 'lanthanum germanium antimonide'
_space_group_IT_number 71
_symmetry_cell_setting orthorhombic
_symmetry_space_group_name_Hall '-I 2 2'
_symmetry_space_group_name_H-M 'I m m m'
_atom_sites_solution_hydrogens geom
_atom_sites_solution_primary direct
_atom_sites_solution_secondary difmap
_audit_creation_method SHELXL-97
_cell_angle_alpha 90.00
_cell_angle_beta 90.00
_cell_angle_gamma 90.00
_cell_formula_units_Z 2
_cell_length_a 4.3034(8)
_cell_length_b 10.851(3)
_cell_length_c 27.073(7)
_cell_measurement_reflns_used 24
_cell_measurement_temperature 295(2)
_cell_measurement_theta_max 19.23
_cell_measurement_theta_min 10.02
_cell_volume 1264.2(5)
_computing_cell_refinement 'CAD4/PC (Enraf-Nonius)'
_computing_data_collection 'CAD4/PC (Enraf-Nonius)'
_computing_data_reduction XCAD4
_computing_molecular_graphics 'ATOMS 4.1'
_computing_publication_material 'Bruker SHELXTL 5.1'
_computing_structure_refinement 'Bruker SHELXTL 5.1'
_computing_structure_solution 'Bruker SHELXTL 5.1'
_diffrn_ambient_temperature 295(2)
_diffrn_measured_fraction_theta_full 1.000
_diffrn_measured_fraction_theta_max 1.000
_diffrn_measurement_device_type 'Enraf-Nonius CAD4'
_diffrn_measurement_method \q--2\q
_diffrn_radiation_monochromator graphite
_diffrn_radiation_source 'fine-focus sealed tube'
_diffrn_radiation_type MoK\a
_diffrn_radiation_wavelength 0.71073
_diffrn_reflns_av_R_equivalents 0.1076
_diffrn_reflns_av_sigmaI/netI 0.0365
_diffrn_reflns_limit_h_max 6
_diffrn_reflns_limit_h_min -6
_diffrn_reflns_limit_k_max 17
_diffrn_reflns_limit_k_min -17
_diffrn_reflns_limit_l_max 43
_diffrn_reflns_limit_l_min -43
_diffrn_reflns_number 17185
_diffrn_reflns_theta_full 34.95
_diffrn_reflns_theta_max 34.95
_diffrn_reflns_theta_min 1.50
_diffrn_standards_decay_% 0
_diffrn_standards_interval_time 15000
_diffrn_standards_number 3
_exptl_absorpt_coefficient_mu 26.965
_exptl_absorpt_correction_T_max 0.1100
_exptl_absorpt_correction_T_min 0.0487
_exptl_absorpt_correction_type psi-scan
_exptl_absorpt_process_details 'Bruker SHELXTL 5.1'
_exptl_crystal_colour grey
_exptl_crystal_density_diffrn 6.945
_exptl_crystal_density_meas ?
_exptl_crystal_density_method 'not measured'
_exptl_crystal_description needle
_exptl_crystal_F_000 2210
_exptl_crystal_size_max 0.43
_exptl_crystal_size_mid 0.03
_exptl_crystal_size_min 0.02
_refine_diff_density_max 4.815
_refine_diff_density_min -5.364
_refine_diff_density_rms 1.391
_refine_ls_extinction_coef 0.00156(10)
_refine_ls_extinction_expression Fc^*^=kFc[1+0.001xFc^2^\l^3^/sin(2\q)]^-1/4^
_refine_ls_extinction_method SHELXL
_refine_ls_goodness_of_fit_ref 1.170
_refine_ls_hydrogen_treatment mixed
_refine_ls_matrix_type full
_refine_ls_number_parameters 48
_refine_ls_number_reflns 1625
_refine_ls_number_restraints 2
_refine_ls_restrained_S_all 1.170
_refine_ls_R_factor_all 0.0475
_refine_ls_R_factor_gt 0.0412
_refine_ls_shift/su_max 0.001
_refine_ls_shift/su_mean 0.000
_refine_ls_structure_factor_coef Fsqd
_refine_ls_weighting_details 'calc w=1/[\s^2^(Fo^2^)+(0.0513P)^2^+3.3625P] where P=(Fo^2^+2Fc^2^)/3'
_refine_ls_weighting_scheme calc
_refine_ls_wR_factor_gt 0.0936
_refine_ls_wR_factor_ref 0.0979
_reflns_number_gt 1415
_reflns_number_total 1625
_reflns_threshold_expression >2sigma(I)
_cod_data_source_file ic0009472_2.cif
_cod_data_source_block La6Ge2.8Sb13.2
_cod_depositor_comments
;
The following automatic conversions were performed:

'_exptl_crystal_density_meas' value 'not measured' was changed to '?'
- the value is perceived as not measured.

Automatic conversion script
Id: cif_fix_values 3008 2015-01-20 13:52:24Z robertas 
;
_cod_database_code 4319313

loop_
_symmetry_equiv_pos_as_xyz
'x, y, z'
'-x, -y, z'
'-x, y, -z'
'x, -y, -z'
'x+1/2, y+1/2, z+1/2'
'-x+1/2, -y+1/2, z+1/2'
'-x+1/2, y+1/2, -z+1/2'
'x+1/2, -y+1/2, -z+1/2'
'-x, -y, -z'
'x, y, -z'
'x, -y, z'
'-x, y, z'
'-x+1/2, -y+1/2, -z+1/2'
'x+1/2, y+1/2, -z+1/2'
'x+1/2, -y+1/2, z+1/2'
'-x+1/2, y+1/2, z+1/2'

loop_
_atom_site_label
_atom_site_type_symbol
_atom_site_fract_x
_atom_site_fract_y
_atom_site_fract_z
_atom_site_U_iso_or_equiv
_atom_site_adp_type
_atom_site_occupancy
_atom_site_symmetry_multiplicity
_atom_site_calc_flag
_atom_site_refinement_flags
_atom_site_disorder_assembly
_atom_site_disorder_group
La1 La 0.0000 0.0000 0.26676(2) 0.01330(12) Uani 1 4 d S . .
La2 La 0.0000 0.19435(3) 0.405447(15) 0.01409(11) Uani 1 2 d S . .
Sb1 Sb 0.5000 0.0000 0.35768(2) 0.01454(14) Uani 1 4 d S . .
Sb2 Sb 0.0000 0.30555(4) 0.288629(19) 0.01691(12) Uani 1 2 d S . .
Sb3 Sb 0.0000 0.29207(7) 0.0000 0.01696(14) Uani 1 4 d S . .
Sb4 Sb 0.4300(3) 0.5000 0.0000 0.0162(3) Uani 0.50 4 d SP . .
Sb5 Sb 0.5000 0.0000 0.07187(3) 0.02475(17) Uani 1 4 d S . .
Sb6 Sb 0.0000 0.12051(7) 0.14765(2) 0.0194(2) Uani 0.39(2) 2 d SP . .
Ge1 Ge 0.0000 0.12051(7) 0.14765(2) 0.0194(2) Uani 0.61(3) 2 d SP . .
Sb7 Sb 0.0000 0.03926(17) 0.0000 0.0216(5) Uani 0.313(14) 4 d SP . .
Ge2 Ge 0.0000 0.03926(17) 0.0000 0.0216(5) Uani 0.186(18) 4 d SP . .

loop_
_atom_site_aniso_label
_atom_site_aniso_U_11
_atom_site_aniso_U_22
_atom_site_aniso_U_33
_atom_site_aniso_U_23
_atom_site_aniso_U_13
_atom_site_aniso_U_12
La1 0.0165(2) 0.0119(2) 0.0116(2) 0.000 0.000 0.000
La2 0.01743(19) 0.01274(17) 0.01208(17) 0.00069(10) 0.000 0.000
Sb1 0.0157(3) 0.0150(3) 0.0130(3) 0.000 0.000 0.000
Sb2 0.0225(2) 0.0134(2) 0.0147(2) 0.00143(13) 0.000 0.000
Sb3 0.0182(3) 0.0203(3) 0.0124(3) 0.000 0.000 0.000
Sb4 0.0229(8) 0.0147(4) 0.0109(4) 0.000 0.000 0.000
Sb5 0.0325(4) 0.0158(3) 0.0260(4) 0.000 0.000 0.000
Sb6 0.0188(3) 0.0248(4) 0.0146(3) 0.0028(2) 0.000 0.000
Ge1 0.0188(3) 0.0248(4) 0.0146(3) 0.0028(2) 0.000 0.000
Sb7 0.0244(9) 0.0239(7) 0.0164(8) 0.000 0.000 0.000
Ge2 0.0244(9) 0.0239(7) 0.0164(8) 0.000 0.000 0.000

loop_
_atom_type_symbol
_atom_type_description
_atom_type_scat_dispersion_real
_atom_type_scat_dispersion_imag
_atom_type_scat_source
Ge Ge 0.1547 1.8001 'International Tables Vol C Tables 4.2.6.8 and 6.1.1.4'
Sb Sb -0.5866 1.5461 'International Tables Vol C Tables 4.2.6.8 and 6.1.1.4'
La La -0.2871 2.4523 'International Tables Vol C Tables 4.2.6.8 and 6.1.1.4'

loop_
_geom_angle_atom_site_label_1
_geom_angle_atom_site_label_2
_geom_angle_atom_site_label_3
_geom_angle
_geom_angle_site_symmetry_1
_geom_angle_site_symmetry_3
_geom_angle_publ_flag
Sb1 La1 Sb1 82.32(3) . 1_455 ?
Sb1 La1 Sb2 139.121(14) . 14_445 ?
Sb1 La1 Sb2 85.106(16) 1_455 14_445 ?
Sb1 La1 Sb2 85.106(16) . 13 ?
Sb1 La1 Sb2 139.121(14) 1_455 13 ?
Sb2 La1 Sb2 127.09(3) 14_445 13 ?
Sb1 La1 Sb2 139.121(14) . 13_455 ?
Sb1 La1 Sb2 85.106(16) 1_455 13_455 ?
Sb2 La1 Sb2 77.64(2) 14_445 13_455 ?
Sb2 La1 Sb2 79.469(19) 13 13_455 ?
Sb1 La1 Sb2 85.106(16) . 14_545 ?
Sb1 La1 Sb2 139.121(14) 1_455 14_545 ?
Sb2 La1 Sb2 79.469(19) 14_445 14_545 ?
Sb2 La1 Sb2 77.64(2) 13 14_545 ?
Sb2 La1 Sb2 127.09(3) 13_455 14_545 ?
Sb1 La1 Sb2 82.393(10) . . ?
Sb1 La1 Sb2 82.393(10) 1_455 . ?
Sb2 La1 Sb2 134.059(12) 14_445 . ?
Sb2 La1 Sb2 57.400(15) 13 . ?
Sb2 La1 Sb2 57.400(15) 13_455 . ?
Sb2 La1 Sb2 134.059(12) 14_545 . ?
Sb1 La1 Sb2 82.393(10) . 2 ?
Sb1 La1 Sb2 82.393(10) 1_455 2 ?
Sb2 La1 Sb2 57.400(15) 14_445 2 ?
Sb2 La1 Sb2 134.059(12) 13 2 ?
Sb2 La1 Sb2 134.059(12) 13_455 2 ?
Sb2 La1 Sb2 57.400(15) 14_545 2 ?
Sb2 La1 Sb2 159.75(3) . 2 ?
Sb1 La1 Ge1 134.244(13) . 2 ?
Sb1 La1 Ge1 134.244(13) 1_455 2 ?
Sb2 La1 Ge1 49.580(13) 14_445 2 ?
Sb2 La1 Ge1 79.79(2) 13 2 ?
Sb2 La1 Ge1 79.79(2) 13_455 2 ?
Sb2 La1 Ge1 49.580(13) 14_545 2 ?
Sb2 La1 Ge1 122.200(19) . 2 ?
Sb2 La1 Ge1 78.052(19) 2 2 ?
Sb1 La1 Sb6 134.244(13) . 2 ?
Sb1 La1 Sb6 134.244(13) 1_455 2 ?
Sb2 La1 Sb6 49.580(13) 14_445 2 ?
Sb2 La1 Sb6 79.79(2) 13 2 ?
Sb2 La1 Sb6 79.79(2) 13_455 2 ?
Sb2 La1 Sb6 49.580(13) 14_545 2 ?
Sb2 La1 Sb6 122.200(19) . 2 ?
Sb2 La1 Sb6 78.052(19) 2 2 ?
Ge1 La1 Sb6 0.00(2) 2 2 ?
Sb1 La1 Sb6 134.244(13) . . ?
Sb1 La1 Sb6 134.244(13) 1_455 . ?
Sb2 La1 Sb6 79.79(2) 14_445 . ?
Sb2 La1 Sb6 49.580(13) 13 . ?
Sb2 La1 Sb6 49.580(13) 13_455 . ?
Sb2 La1 Sb6 79.79(2) 14_545 . ?
Sb2 La1 Sb6 78.052(19) . . ?
Sb2 La1 Sb6 122.200(19) 2 . ?
Ge1 La1 Sb6 44.15(3) 2 . ?
Sb6 La1 Sb6 44.15(3) 2 . ?
Ge1 La2 Sb6 0.00(3) 13 13 ?
Ge1 La2 Ge1 82.12(2) 13 13_455 ?
Sb6 La2 Ge1 82.12(2) 13 13_455 ?
Ge1 La2 Sb6 82.12(2) 13 13_455 ?
Sb6 La2 Sb6 82.12(2) 13 13_455 ?
Ge1 La2 Sb6 0.00(2) 13_455 13_455 ?
Ge1 La2 Sb1 130.72(2) 13 1_455 ?
Sb6 La2 Sb1 130.72(2) 13 1_455 ?
Ge1 La2 Sb1 77.90(2) 13_455 1_455 ?
Sb6 La2 Sb1 77.90(2) 13_455 1_455 ?
Ge1 La2 Sb1 77.90(2) 13 . ?
Sb6 La2 Sb1 77.90(2) 13 . ?
Ge1 La2 Sb1 130.72(2) 13_455 . ?
Sb6 La2 Sb1 130.72(2) 13_455 . ?
Sb1 La2 Sb1 82.031(19) 1_455 . ?
Ge1 La2 Sb4 131.77(2) 13 13 ?
Sb6 La2 Sb4 131.77(2) 13 13 ?
Ge1 La2 Sb4 141.72(2) 13_455 13 ?
Sb6 La2 Sb4 141.72(2) 13_455 13 ?
Sb1 La2 Sb4 87.44(2) 1_455 13 ?
Sb1 La2 Sb4 80.59(2) . 13 ?
Ge1 La2 Sb4 141.72(2) 13 5_445 ?
Sb6 La2 Sb4 141.72(2) 13 5_445 ?
Ge1 La2 Sb4 131.77(2) 13_455 5_445 ?
Sb6 La2 Sb4 131.77(2) 13_455 5_445 ?
Sb1 La2 Sb4 80.59(2) 1_455 5_445 ?
Sb1 La2 Sb4 87.44(2) . 5_445 ?
Sb4 La2 Sb4 10.38(4) 13 5_445 ?
Ge1 La2 Sb3 83.475(18) 13 13 ?
Sb6 La2 Sb3 83.475(18) 13 13 ?
Ge1 La2 Sb3 136.95(2) 13_455 13 ?
Sb6 La2 Sb3 136.95(2) 13_455 13 ?
Sb1 La2 Sb3 138.75(2) 1_455 13 ?
Sb1 La2 Sb3 84.727(18) . 13 ?
Sb4 La2 Sb3 51.82(2) 13 13 ?
Sb4 La2 Sb3 59.88(2) 5_445 13 ?
Ge1 La2 Sb3 136.95(2) 13 13_455 ?
Sb6 La2 Sb3 136.95(2) 13 13_455 ?
Ge1 La2 Sb3 83.475(18) 13_455 13_455 ?
Sb6 La2 Sb3 83.475(18) 13_455 13_455 ?
Sb1 La2 Sb3 84.727(18) 1_455 13_455 ?
Sb1 La2 Sb3 138.75(2) . 13_455 ?
Sb4 La2 Sb3 59.88(2) 13 13_455 ?
Sb4 La2 Sb3 51.82(2) 5_445 13_455 ?
Sb3 La2 Sb3 80.005(19) 13 13_455 ?
Ge1 La2 Sb5 58.461(19) 13 13 ?
Sb6 La2 Sb5 58.461(19) 13 13 ?
Ge1 La2 Sb5 58.461(19) 13_455 13 ?
Sb6 La2 Sb5 58.461(19) 13_455 13 ?
Sb1 La2 Sb5 134.772(11) 1_455 13 ?
Sb1 La2 Sb5 134.772(11) . 13 ?
Sb4 La2 Sb5 118.86(2) 13 13 ?
Sb4 La2 Sb5 118.86(2) 5_445 13 ?
Sb3 La2 Sb5 79.483(18) 13 13 ?
Sb3 La2 Sb5 79.483(18) 13_455 13 ?
Ge1 La2 Sb2 51.056(13) 13 . ?
Sb6 La2 Sb2 51.056(13) 13 . ?
Ge1 La2 Sb2 51.056(13) 13_455 . ?
Sb6 La2 Sb2 51.056(13) 13_455 . ?
Sb1 La2 Sb2 81.996(19) 1_455 . ?
Sb1 La2 Sb2 81.996(18) . . ?
Sb4 La2 Sb2 160.713(16) 13 . ?
Sb4 La2 Sb2 160.713(16) 5_445 . ?
Sb3 La2 Sb2 134.333(14) 13 . ?
Sb3 La2 Sb2 134.333(14) 13_455 . ?
Sb5 La2 Sb2 79.61(2) 13 . ?
La1 Sb1 La1 82.32(3) . 1_655 ?
La1 Sb1 La2 136.793(15) . 1_655 ?
La1 Sb1 La2 82.245(15) 1_655 1_655 ?
La1 Sb1 La2 82.245(15) . 2 ?
La1 Sb1 La2 136.793(15) 1_655 2 ?
La2 Sb1 La2 133.54(3) 1_655 2 ?
La1 Sb1 La2 136.793(15) . 2_655 ?
La1 Sb1 La2 82.245(15) 1_655 2_655 ?
La2 Sb1 La2 80.06(2) 1_655 2_655 ?
La2 Sb1 La2 82.031(19) 2 2_655 ?
La1 Sb1 La2 82.245(15) . . ?
La1 Sb1 La2 136.793(15) 1_655 . ?
La2 Sb1 La2 82.031(19) 1_655 . ?
La2 Sb1 La2 80.06(2) 2 . ?
La2 Sb1 La2 133.54(3) 2_655 . ?
Ge1 Sb2 Sb6 0.00(2) 13 13 ?
Ge1 Sb2 Ge1 97.03(3) 13 13_455 ?
Sb6 Sb2 Ge1 97.03(3) 13 13_455 ?
Ge1 Sb2 Sb6 97.03(3) 13 13_455 ?
Sb6 Sb2 Sb6 97.03(3) 13 13_455 ?
Ge1 Sb2 Sb6 0.00(2) 13_455 13_455 ?
Ge1 Sb2 Sb2 172.33(2) 13 13_455 ?
Sb6 Sb2 Sb2 172.33(2) 13 13_455 ?
Ge1 Sb2 Sb2 89.666(19) 13_455 13_455 ?
Sb6 Sb2 Sb2 89.666(19) 13_455 13_455 ?
Ge1 Sb2 Sb2 89.666(19) 13 13 ?
Sb6 Sb2 Sb2 89.666(19) 13 13 ?
Ge1 Sb2 Sb2 172.33(2) 13_455 13 ?
Sb6 Sb2 Sb2 172.33(2) 13_455 13 ?
Sb2 Sb2 Sb2 83.42(3) 13_455 13 ?
Ge1 Sb2 La1 67.27(2) 13 13 ?
Sb6 Sb2 La1 67.27(2) 13 13 ?
Ge1 Sb2 La1 124.84(3) 13_455 13 ?
Sb6 Sb2 La1 124.84(3) 13_455 13 ?
Sb2 Sb2 La1 111.77(3) 13_455 13 ?
Sb2 Sb2 La1 61.330(18) 13 13 ?
Ge1 Sb2 La1 124.84(3) 13 13_455 ?
Sb6 Sb2 La1 124.84(3) 13 13_455 ?
Ge1 Sb2 La1 67.27(2) 13_455 13_455 ?
Sb6 Sb2 La1 67.27(2) 13_455 13_455 ?
Sb2 Sb2 La1 61.330(18) 13_455 13_455 ?
Sb2 Sb2 La1 111.77(3) 13 13_455 ?
La1 Sb2 La1 79.469(19) 13 13_455 ?
Ge1 Sb2 La1 112.370(19) 13 . ?
Sb6 Sb2 La1 112.370(19) 13 . ?
Ge1 Sb2 La1 112.370(19) 13_455 . ?
Sb6 Sb2 La1 112.370(19) 13_455 . ?
Sb2 Sb2 La1 61.270(16) 13_455 . ?
Sb2 Sb2 La1 61.270(16) 13 . ?
La1 Sb2 La1 122.600(15) 13 . ?
La1 Sb2 La1 122.600(15) 13_455 . ?
Ge1 Sb2 La2 62.509(19) 13 . ?
Sb6 Sb2 La2 62.509(19) 13 . ?
Ge1 Sb2 La2 62.509(19) 13_455 . ?
Sb6 Sb2 La2 62.509(19) 13_455 . ?
Sb2 Sb2 La2 118.13(2) 13_455 . ?
Sb2 Sb2 La2 118.13(2) 13 . ?
La1 Sb2 La2 129.766(14) 13 . ?
La1 Sb2 La2 129.766(14) 13_455 . ?
La1 Sb2 La2 79.243(18) . . ?
Sb7 Sb3 Sb4 140.64(2) . . ?
Sb7 Sb3 Sb4 140.64(2) . 9_565 ?
Sb4 Sb3 Sb4 78.71(5) . 9_565 ?
Sb7 Sb3 La2 92.522(14) . 13 ?
Sb4 Sb3 La2 63.790(15) . 13 ?
Sb4 Sb3 La2 111.94(2) 9_565 13 ?
Sb7 Sb3 La2 92.522(14) . 6_454 ?
Sb4 Sb3 La2 111.94(2) . 6_454 ?
Sb4 Sb3 La2 63.790(15) 9_565 6_454 ?
La2 Sb3 La2 174.96(3) 13 6_454 ?
Sb7 Sb3 La2 92.522(14) . 13_455 ?
Sb4 Sb3 La2 111.94(2) . 13_455 ?
Sb4 Sb3 La2 63.790(15) 9_565 13_455 ?
La2 Sb3 La2 80.00(2) 13 13_455 ?
La2 Sb3 La2 99.77(2) 6_454 13_455 ?
Sb7 Sb3 La2 92.522(14) . 6_554 ?
Sb4 Sb3 La2 63.790(15) . 6_554 ?
Sb4 Sb3 La2 111.94(2) 9_565 6_554 ?
La2 Sb3 La2 99.77(2) 13 6_554 ?
La2 Sb3 La2 80.00(2) 6_454 6_554 ?
La2 Sb3 La2 174.96(3) 13_455 6_554 ?
Sb4 Sb4 Sb3 129.36(2) 9_665 . ?
Sb4 Sb4 Sb3 129.36(2) 9_665 9_565 ?
Sb3 Sb4 Sb3 101.29(5) . 9_565 ?
Sb4 Sb4 La2 84.81(2) 9_665 14 ?
Sb3 Sb4 La2 123.16(3) . 14 ?
Sb3 Sb4 La2 64.389(14) 9_565 14 ?
Sb4 Sb4 La2 84.81(2) 9_665 6_554 ?
Sb3 Sb4 La2 64.389(14) . 6_554 ?
Sb3 Sb4 La2 123.16(3) 9_565 6_554 ?
La2 Sb4 La2 169.62(4) 14 6_554 ?
Sb4 Sb4 La2 84.81(2) 9_665 5_554 ?
Sb3 Sb4 La2 123.16(3) . 5_554 ?
Sb3 Sb4 La2 64.389(14) 9_565 5_554 ?
La2 Sb4 La2 100.46(2) 14 5_554 ?
La2 Sb4 La2 78.58(2) 6_554 5_554 ?
Sb4 Sb4 La2 84.81(2) 9_665 13 ?
Sb3 Sb4 La2 64.389(14) . 13 ?
Sb3 Sb4 La2 123.16(3) 9_565 13 ?
La2 Sb4 La2 78.58(2) 14 13 ?
La2 Sb4 La2 100.46(2) 6_554 13 ?
La2 Sb4 La2 169.62(4) 5_554 13 ?
Ge2 Sb5 Sb7 0.00(7) 9 9 ?
Ge2 Sb5 Sb7 16.71(7) 9 . ?
Sb7 Sb5 Sb7 16.71(7) 9 . ?
Ge2 Sb5 Ge2 96.85(3) 9 1_655 ?
Sb7 Sb5 Ge2 96.85(3) 9 1_655 ?
Sb7 Sb5 Ge2 94.42(3) . 1_655 ?
Ge2 Sb5 Sb7 96.85(3) 9 1_655 ?
Sb7 Sb5 Sb7 96.85(3) 9 1_655 ?
Sb7 Sb5 Sb7 94.42(3) . 1_655 ?
Ge2 Sb5 Sb7 0.00(7) 1_655 1_655 ?
Ge2 Sb5 Ge2 94.42(3) 9 9_655 ?
Sb7 Sb5 Ge2 94.42(3) 9 9_655 ?
Sb7 Sb5 Ge2 96.85(3) . 9_655 ?
Ge2 Sb5 Ge2 16.71(7) 1_655 9_655 ?
Sb7 Sb5 Ge2 16.71(7) 1_655 9_655 ?
Ge2 Sb5 Sb7 94.42(3) 9 9_655 ?
Sb7 Sb5 Sb7 94.42(3) 9 9_655 ?
Sb7 Sb5 Sb7 96.85(3) . 9_655 ?
Ge2 Sb5 Sb7 16.71(7) 1_655 9_655 ?
Sb7 Sb5 Sb7 16.71(7) 1_655 9_655 ?
Ge2 Sb5 Sb7 0.00(7) 9_655 9_655 ?
Ge2 Sb5 Sb6 164.54(4) 9 1_655 ?
Sb7 Sb5 Sb6 164.54(4) 9 1_655 ?
Sb7 Sb5 Sb6 147.87(4) . 1_655 ?
Ge2 Sb5 Sb6 82.79(2) 1_655 1_655 ?
Sb7 Sb5 Sb6 82.79(2) 1_655 1_655 ?
Ge2 Sb5 Sb6 89.51(2) 9_655 1_655 ?
Sb7 Sb5 Sb6 89.51(2) 9_655 1_655 ?
Ge2 Sb5 Sb6 147.87(4) 9 2_655 ?
Sb7 Sb5 Sb6 147.87(4) 9 2_655 ?
Sb7 Sb5 Sb6 164.54(4) . 2_655 ?
Ge2 Sb5 Sb6 89.51(2) 1_655 2_655 ?
Sb7 Sb5 Sb6 89.51(2) 1_655 2_655 ?
Ge2 Sb5 Sb6 82.79(2) 9_655 2_655 ?
Sb7 Sb5 Sb6 82.79(2) 9_655 2_655 ?
Sb6 Sb5 Sb6 47.48(3) 1_655 2_655 ?
Ge2 Sb5 Sb6 82.79(2) 9 2 ?
Sb7 Sb5 Sb6 82.79(2) 9 2 ?
Sb7 Sb5 Sb6 89.51(2) . 2 ?
Ge2 Sb5 Sb6 164.54(4) 1_655 2 ?
Sb7 Sb5 Sb6 164.54(4) 1_655 2 ?
Ge2 Sb5 Sb6 147.87(4) 9_655 2 ?
Sb7 Sb5 Sb6 147.87(4) 9_655 2 ?
Sb6 Sb5 Sb6 101.65(3) 1_655 2 ?
Sb6 Sb5 Sb6 82.98(3) 2_655 2 ?
Ge2 Sb5 Sb6 89.51(2) 9 . ?
Sb7 Sb5 Sb6 89.51(2) 9 . ?
Sb7 Sb5 Sb6 82.79(2) . . ?
Ge2 Sb5 Sb6 147.87(4) 1_655 . ?
Sb7 Sb5 Sb6 147.87(4) 1_655 . ?
Ge2 Sb5 Sb6 164.54(4) 9_655 . ?
Sb7 Sb5 Sb6 164.54(4) 9_655 . ?
Sb6 Sb5 Sb6 82.98(3) 1_655 . ?
Sb6 Sb5 Sb6 101.65(3) 2_655 . ?
Sb6 Sb5 Sb6 47.48(3) 2 . ?
Ge1 Sb6 Sb6 0.00(3) 2 2 ?
Ge1 Sb6 Sb2 106.220(18) 2 13 ?
Sb6 Sb6 Sb2 106.220(18) 2 13 ?
Ge1 Sb6 Sb2 106.220(18) 2 13_455 ?
Sb6 Sb6 Sb2 106.220(18) 2 13_455 ?
Sb2 Sb6 Sb2 97.03(3) 13 13_455 ?
Ge1 Sb6 Sb5 66.258(14) 2 1_455 ?
Sb6 Sb6 Sb5 66.258(14) 2 1_455 ?
Sb2 Sb6 Sb5 171.18(2) 13 1_455 ?
Sb2 Sb6 Sb5 89.747(19) 13_455 1_455 ?
Ge1 Sb6 Sb5 66.258(14) 2 . ?
Sb6 Sb6 Sb5 66.258(14) 2 . ?
Sb2 Sb6 Sb5 89.747(19) 13 . ?
Sb2 Sb6 Sb5 171.18(2) 13_455 . ?
Sb5 Sb6 Sb5 82.98(3) 1_455 . ?
Ge1 Sb6 La2 127.824(15) 2 13 ?
Sb6 Sb6 La2 127.824(15) 2 13 ?
Sb2 Sb6 La2 66.435(19) 13 13 ?
Sb2 Sb6 La2 125.75(3) 13_455 13 ?
Sb5 Sb6 La2 113.88(3) 1_455 13 ?
Sb5 Sb6 La2 62.264(18) . 13 ?
Ge1 Sb6 La2 127.824(15) 2 13_455 ?
Sb6 Sb6 La2 127.824(15) 2 13_455 ?
Sb2 Sb6 La2 125.75(3) 13 13_455 ?
Sb2 Sb6 La2 66.435(19) 13_455 13_455 ?
Sb5 Sb6 La2 62.264(18) 1_455 13_455 ?
Sb5 Sb6 La2 113.88(3) . 13_455 ?
La2 Sb6 La2 82.12(2) 13 13_455 ?
Ge1 Sb6 La1 67.926(14) 2 . ?
Sb6 Sb6 La1 67.926(14) 2 . ?
Sb2 Sb6 La1 63.151(19) 13 . ?
Sb2 Sb6 La1 63.151(19) 13_455 . ?
Sb5 Sb6 La1 115.73(2) 1_455 . ?
Sb5 Sb6 La1 115.73(2) . . ?
La2 Sb6 La1 129.574(16) 13 . ?
La2 Sb6 La1 129.574(16) 13_455 . ?
Ge2 Sb7 Sb7 0.0 9 9 ?
Ge2 Sb7 Sb3 180.0 9 . ?
Sb7 Sb7 Sb3 180.0 9 . ?
Ge2 Sb7 Sb5 81.65(4) 9 9 ?
Sb7 Sb7 Sb5 81.65(4) 9 9 ?
Sb3 Sb7 Sb5 98.35(4) . 9 ?
Ge2 Sb7 Sb5 81.65(4) 9 . ?
Sb7 Sb7 Sb5 81.65(4) 9 . ?
Sb3 Sb7 Sb5 98.35(4) . . ?
Sb5 Sb7 Sb5 163.29(7) 9 . ?
Ge2 Sb7 Sb5 81.65(4) 9 1_455 ?
Sb7 Sb7 Sb5 81.65(4) 9 1_455 ?
Sb3 Sb7 Sb5 98.35(4) . 1_455 ?
Sb5 Sb7 Sb5 83.15(3) 9 1_455 ?
Sb5 Sb7 Sb5 94.42(3) . 1_455 ?
Ge2 Sb7 Sb5 81.65(4) 9 9_655 ?
Sb7 Sb7 Sb5 81.65(4) 9 9_655 ?
Sb3 Sb7 Sb5 98.35(4) . 9_655 ?
Sb5 Sb7 Sb5 94.42(3) 9 9_655 ?
Sb5 Sb7 Sb5 83.15(3) . 9_655 ?
Sb5 Sb7 Sb5 163.29(7) 1_455 9_655 ?

loop_
_geom_bond_atom_site_label_1
_geom_bond_atom_site_label_2
_geom_bond_distance
_geom_bond_site_symmetry_2
_geom_bond_publ_flag
La1 Sb1 3.2694(8) . ?
La1 Sb1 3.2694(8) 1_455 ?
La1 Sb2 3.3661(6) 14_445 ?
La1 Sb2 3.3661(6) 13 ?
La1 Sb2 3.3661(6) 13_455 ?
La1 Sb2 3.3661(6) 14_545 ?
La1 Sb2 3.3680(10) . ?
La1 Sb2 3.3680(10) 2 ?
La1 Ge1 3.4797(11) 2 ?
La1 Sb6 3.4797(11) 2 ?
La1 Sb6 3.4797(11) . ?
La2 Ge1 3.2759(7) 13 ?
La2 Sb6 3.2759(7) 13 ?
La2 Ge1 3.2759(7) 13_455 ?
La2 Sb6 3.2759(7) 13_455 ?
La2 Sb1 3.2787(6) 1_455 ?
La2 Sb1 3.2787(6) . ?
La2 Sb4 3.3303(7) 13 ?
La2 Sb4 3.3303(7) 5_445 ?
La2 Sb3 3.3473(6) 13 ?
La2 Sb3 3.3473(6) 13_455 ?
La2 Sb5 3.3730(9) 13 ?
La2 Sb2 3.3850(10) . ?
Sb1 La1 3.2694(8) 1_655 ?
Sb1 La2 3.2787(6) 1_655 ?
Sb1 La2 3.2787(6) 2 ?
Sb1 La2 3.2787(6) 2_655 ?
Sb2 Ge1 2.8723(7) 13 ?
Sb2 Sb6 2.8723(7) 13 ?
Sb2 Ge1 2.8722(7) 13_455 ?
Sb2 Sb6 2.8722(7) 13_455 ?
Sb2 Sb2 3.2339(9) 13_455 ?
Sb2 Sb2 3.2339(9) 13 ?
Sb2 La1 3.3661(6) 13 ?
Sb2 La1 3.3661(6) 13_455 ?
Sb3 Sb7 2.743(2) . ?
Sb3 Sb4 2.9179(11) . ?
Sb3 Sb4 2.9179(11) 9_565 ?
Sb3 La2 3.3473(6) 13 ?
Sb3 La2 3.3473(6) 6_454 ?
Sb3 La2 3.3473(6) 13_455 ?
Sb3 La2 3.3473(6) 6_554 ?
Sb4 Sb4 0.603(3) 9_665 ?
Sb4 Sb3 2.9179(11) 9_565 ?
Sb4 La2 3.3303(7) 14 ?
Sb4 La2 3.3303(7) 6_554 ?
Sb4 La2 3.3303(7) 5_554 ?
Sb4 La2 3.3303(7) 13 ?
Sb5 Ge2 2.9320(8) 9 ?
Sb5 Sb7 2.9320(8) 9 ?
Sb5 Sb7 2.9320(8) . ?
Sb5 Ge2 2.9320(8) 1_655 ?
Sb5 Sb7 2.9320(8) 1_655 ?
Sb5 Ge2 2.9320(8) 9_655 ?
Sb5 Sb7 2.9320(8) 9_655 ?
Sb5 Sb6 3.2480(9) 1_655 ?
Sb5 Sb6 3.2480(9) 2_655 ?
Sb5 Sb6 3.2480(9) 2 ?
Sb5 Sb6 3.2480(9) . ?
Sb6 Ge1 2.6154(16) 2 ?
Sb6 Sb6 2.6154(16) 2 ?
Sb6 Sb2 2.8722(7) 13 ?
Sb6 Sb2 2.8722(7) 13_455 ?
Sb6 Sb5 3.2480(9) 1_455 ?
Sb6 La2 3.2759(7) 13 ?
Sb6 La2 3.2759(7) 13_455 ?
Sb7 Ge2 0.852(4) 9 ?
Sb7 Sb7 0.852(4) 9 ?
Sb7 Sb5 2.9320(8) 9 ?
Sb7 Sb5 2.9320(8) 1_455 ?
Sb7 Sb5 2.9320(8) 9_655 ?
